data_1570213
loop_
_publ_author_name
'Denisenko, Aleksandr'
'Garbuz, Pavel'
'Makovetska, Yelyzaveta'
'Shablykin, Oleh'
'Lesyk, Dmytro'
'Al-Maali, Galeb'
'Korzh, Rodion'
'Sadkova, Iryna V.'
'Mykhailiuk, Pavel K.'

_publ_section_title
;
 1,2-Disubstituted bicyclo[2.1.1]hexanes as saturated bioisosteres of
 <i>ortho</i>-substituted benzene.
;
_journal_issue 48
_journal_name_full 'Chemical science'
_journal_page_first 14092
_journal_page_last 14099
_journal_paper_doi 10.1039/d3sc05121h
_journal_volume 14
_journal_year 2023
_chemical_formula_moiety 'C13 H13 F O2'
_chemical_formula_sum 'C13 H13 F O2'
_chemical_formula_weight 220.23
_space_group_crystal_system monoclinic
_space_group_IT_number 14
_space_group_name_Hall '-P 2yn'
_space_group_name_H-M_alt 'P 1 21/n 1'
_atom_sites_solution_hydrogens geom
_atom_sites_solution_primary dual
_audit_block_doi 10.5517/ccdc.csd.cc2gr9xg
_audit_creation_date 2022-12-12
_audit_creation_method
;
Olex2 1.5
(compiled 2022.04.07 svn.rca3783a0 for OlexSys, GUI svn.r6498)
;
_audit_update_record
;
2023-08-03 deposited with the CCDC.	2023-10-27 downloaded from the CCDC.
;
_cell_angle_alpha 90
_cell_angle_beta 90.886(5)
_cell_angle_gamma 90
_cell_formula_units_Z 4
_cell_length_a 12.2300(9)
_cell_length_b 6.3052(5)
_cell_length_c 14.0798(10)
_cell_measurement_reflns_used 1457
_cell_measurement_temperature 273.15
_cell_measurement_theta_max 19.03
_cell_measurement_theta_min 2.19
_cell_volume 1085.60(14)
_computing_molecular_graphics 'Olex2 1.5 (Dolomanov et al., 2009)'
_computing_publication_material 'Olex2 1.5 (Dolomanov et al., 2009)'
_computing_structure_refinement 'SHELXL 2016/6 (Sheldrick, 2015)'
_computing_structure_solution 'SHELXT 2014/5 (Sheldrick, 2014)'
_diffrn_ambient_temperature 273.15
_diffrn_measured_fraction_theta_full 1.000
_diffrn_measured_fraction_theta_max 1.000
_diffrn_measurement_device_type 'Bruker APEX-II CCD'
_diffrn_measurement_method '\f and \w scans'
_diffrn_radiation_type MoK\a
_diffrn_radiation_wavelength 0.71073
_diffrn_reflns_av_R_equivalents 0.0709
_diffrn_reflns_av_unetI/netI 0.0487
_diffrn_reflns_Laue_measured_fraction_full 1.000
_diffrn_reflns_Laue_measured_fraction_max 1.000
_diffrn_reflns_limit_h_max 14
_diffrn_reflns_limit_h_min -14
_diffrn_reflns_limit_k_max 7
_diffrn_reflns_limit_k_min -7
_diffrn_reflns_limit_l_max 16
_diffrn_reflns_limit_l_min -16
_diffrn_reflns_number 15155
_diffrn_reflns_point_group_measured_fraction_full 1.000
_diffrn_reflns_point_group_measured_fraction_max 1.000
_diffrn_reflns_theta_full 24.999
_diffrn_reflns_theta_max 24.999
_diffrn_reflns_theta_min 2.189
_diffrn_source_current 30.0
_diffrn_source_power 1.2
_diffrn_source_voltage 40.0
_diffrn_standards_number 0
_exptl_absorpt_coefficient_mu 0.101
_exptl_absorpt_correction_type none
_exptl_crystal_colour 'light yellow'
_exptl_crystal_colour_modifier light
_exptl_crystal_colour_primary yellow
_exptl_crystal_density_diffrn 1.347
_exptl_crystal_description plate
_exptl_crystal_F_000 464
_exptl_crystal_size_max 0.15
_exptl_crystal_size_mid 0.12
_exptl_crystal_size_min 0.05
_refine_diff_density_max 0.146
_refine_diff_density_min -0.173
_refine_diff_density_rms 0.033
_refine_ls_extinction_method none
_refine_ls_goodness_of_fit_ref 1.019
_refine_ls_hydrogen_treatment constr
_refine_ls_matrix_type full
_refine_ls_number_parameters 146
_refine_ls_number_reflns 1917
_refine_ls_number_restraints 0
_refine_ls_restrained_S_all 1.019
_refine_ls_R_factor_all 0.0897
_refine_ls_R_factor_gt 0.0479
_refine_ls_shift/su_max 0.000
_refine_ls_shift/su_mean 0.000
_refine_ls_structure_factor_coef Fsqd
_refine_ls_weighting_details 'w=1/[\s^2^(Fo^2^)+(0.0347P)^2^+0.2835P] where P=(Fo^2^+2Fc^2^)/3'
_refine_ls_weighting_scheme calc
_refine_ls_wR_factor_gt 0.0918
_refine_ls_wR_factor_ref 0.1066
_reflns_Friedel_coverage 0.000
_reflns_number_gt 1207
_reflns_number_total 1917
_reflns_threshold_expression 'I > 2\s(I)'
_cod_data_source_file d3sc05121h2.cif
_cod_data_source_block v75
_cod_depositor_comments 'Adding full bibliography for 1570208--1570213.cif.'
_cod_database_code 1570213
_shelx_shelxl_version_number 2016/6
_shelx_space_group_comment
;
The symmetry employed for this shelxl refinement is uniquely defined
by the following loop, which should always be used as a source of
symmetry information in preference to the above space-group names.
They are only intended as comments.
;
_shelx_estimated_absorpt_t_max 0.995
_shelx_estimated_absorpt_t_min 0.985
_olex2_refinement_description
;
1. Fixed Uiso
 At 1.2 times of:
  All C(H) groups, All C(H,H) groups
 At 1.5 times of:
  All O(H) groups
2.a Ternary CH refined with riding coordinates:
 C1(H1), C4(H4)
2.b Secondary CH2 refined with riding coordinates:
 C3(H3A,H3B), C5(H5A,H5B), C6(H6A,H6B)
2.c Aromatic/amide H refined with riding coordinates:
 C9(H9), C10(H10), C12(H12), C13(H13)
2.d Idealised tetrahedral OH refined as rotating group:
 O2(H2)
;
_olex2_submission_special_instructions 'No special instructions were received'

loop_
_space_group_symop_operation_xyz
'x, y, z'
'-x+1/2, y+1/2, -z+1/2'
'-x, -y, -z'
'x-1/2, -y-1/2, z-1/2'

loop_
_atom_site_label
_atom_site_type_symbol
_atom_site_fract_x
_atom_site_fract_y
_atom_site_fract_z
_atom_site_U_iso_or_equiv
_atom_site_adp_type
_atom_site_occupancy
_atom_site_site_symmetry_order
_atom_site_calc_flag
_atom_site_refinement_flags_posn
_atom_site_refinement_flags_adp
_atom_site_refinement_flags_occupancy
_atom_site_disorder_assembly
_atom_site_disorder_group
F1 F 0.92187(12) 0.7695(3) 0.15110(10) 0.0867(6) Uani 1 1 d . . . . .
O1 O 0.61347(12) 0.9519(3) 0.56672(11) 0.0562(5) Uani 1 1 d . . . . .
O2 O 0.54345(13) 0.7513(3) 0.45098(11) 0.0556(5) Uani 1 1 d . . . . .
H2 H 0.502562 0.853674 0.444966 0.083 Uiso 1 1 calc R U . . .
C1 C 0.67853(17) 0.5933(3) 0.54911(14) 0.0402(6) Uani 1 1 d . . . . .
H1 H 0.649666 0.467096 0.516740 0.048 Uiso 1 1 calc R U . . .
C2 C 0.80283(16) 0.6171(3) 0.52836(14) 0.0383(5) Uani 1 1 d . . . . .
C3 C 0.8474(2) 0.4219(4) 0.58426(16) 0.0560(7) Uani 1 1 d . . . . .
H3A H 0.807080 0.291364 0.573597 0.067 Uiso 1 1 calc R U . . .
H3B H 0.925734 0.400483 0.580318 0.067 Uiso 1 1 calc R U . . .
C4 C 0.8104(2) 0.5528(4) 0.67127(16) 0.0567(7) Uani 1 1 d . . . . .
H4 H 0.843118 0.525714 0.734085 0.068 Uiso 1 1 calc R U . . .
C5 C 0.68715(19) 0.5508(4) 0.65811(15) 0.0555(7) Uani 1 1 d . . . . .
H5A H 0.652482 0.662077 0.694461 0.067 Uiso 1 1 calc R U . . .
H5B H 0.655958 0.414678 0.674933 0.067 Uiso 1 1 calc R U . . .
C6 C 0.84408(18) 0.7503(4) 0.61450(15) 0.0502(6) Uani 1 1 d . . . . .
H6A H 0.921942 0.779689 0.615284 0.060 Uiso 1 1 calc R U . . .
H6B H 0.801413 0.876583 0.627242 0.060 Uiso 1 1 calc R U . . .
C7 C 0.60967(16) 0.7820(4) 0.52365(15) 0.0397(5) Uani 1 1 d . . . . .
C8 C 0.83506(16) 0.6608(4) 0.42826(15) 0.0390(5) Uani 1 1 d . . . . .
C9 C 0.87380(18) 0.8574(4) 0.40019(16) 0.0500(6) Uani 1 1 d . . . . .
H9 H 0.879413 0.966323 0.444515 0.060 Uiso 1 1 calc R U . . .
C10 C 0.90433(19) 0.8944(4) 0.30712(18) 0.0589(7) Uani 1 1 d . . . . .
H10 H 0.930266 1.026588 0.288767 0.071 Uiso 1 1 calc R U . . .
C11 C 0.89553(19) 0.7336(5) 0.24357(17) 0.0559(7) Uani 1 1 d . . . . .
C12 C 0.85925(19) 0.5364(5) 0.26737(17) 0.0600(7) Uani 1 1 d . . . . .
H12 H 0.855090 0.428454 0.222455 0.072 Uiso 1 1 calc R U . . .
C13 C 0.82869(18) 0.5015(4) 0.36066(16) 0.0516(6) Uani 1 1 d . . . . .
H13 H 0.803379 0.368260 0.378134 0.062 Uiso 1 1 calc R U . . .

loop_
_atom_site_aniso_label
_atom_site_aniso_U_11
_atom_site_aniso_U_22
_atom_site_aniso_U_33
_atom_site_aniso_U_23
_atom_site_aniso_U_13
_atom_site_aniso_U_12
F1 0.0795(11) 0.1259(15) 0.0552(10) 0.0159(9) 0.0221(8) 0.0150(10)
O1 0.0522(11) 0.0474(11) 0.0684(11) -0.0098(9) -0.0146(8) 0.0108(8)
O2 0.0552(11) 0.0557(12) 0.0552(10) -0.0042(8) -0.0128(8) 0.0151(8)
C1 0.0387(13) 0.0364(14) 0.0456(13) 0.0032(10) 0.0009(10) -0.0010(11)
C2 0.0341(12) 0.0359(14) 0.0446(13) 0.0014(10) -0.0014(10) 0.0037(10)
C3 0.0518(16) 0.0526(17) 0.0635(16) 0.0087(13) -0.0045(12) 0.0135(13)
C4 0.0561(16) 0.0664(19) 0.0472(15) 0.0087(13) -0.0102(12) 0.0070(13)
C5 0.0588(17) 0.0544(17) 0.0533(15) 0.0118(12) 0.0044(12) 0.0030(13)
C6 0.0442(14) 0.0538(17) 0.0523(14) 0.0006(12) -0.0072(11) -0.0009(12)
C7 0.0319(12) 0.0473(16) 0.0400(13) 0.0029(11) 0.0034(10) -0.0001(11)
C8 0.0284(12) 0.0413(14) 0.0473(14) -0.0012(11) -0.0007(10) 0.0047(10)
C9 0.0496(15) 0.0463(16) 0.0543(16) -0.0028(12) 0.0024(12) 0.0035(12)
C10 0.0560(17) 0.0564(18) 0.0648(18) 0.0098(15) 0.0099(13) 0.0000(14)
C11 0.0413(15) 0.081(2) 0.0455(15) 0.0124(15) 0.0106(11) 0.0111(14)
C12 0.0555(17) 0.071(2) 0.0531(16) -0.0126(14) 0.0038(13) 0.0058(15)
C13 0.0496(16) 0.0498(16) 0.0555(16) -0.0017(13) 0.0032(12) -0.0052(12)

loop_
_atom_type_symbol
_atom_type_description
_atom_type_scat_dispersion_real
_atom_type_scat_dispersion_imag
_atom_type_scat_source
C C 0.0033 0.0016 'International Tables Vol C Tables 4.2.6.8 and 6.1.1.4'
H H 0.0000 0.0000 'International Tables Vol C Tables 4.2.6.8 and 6.1.1.4'
F F 0.0171 0.0103 'International Tables Vol C Tables 4.2.6.8 and 6.1.1.4'
O O 0.0106 0.0060 'International Tables Vol C Tables 4.2.6.8 and 6.1.1.4'

loop_
_citation_id
_citation_doi
_citation_year
1 10.26434/chemrxiv-2023-78z7p 2023

loop_
_geom_angle_atom_site_label_1
_geom_angle_atom_site_label_2
_geom_angle_atom_site_label_3
_geom_angle
_geom_angle_site_symmetry_1
_geom_angle_site_symmetry_3
_geom_angle_publ_flag
C7 O2 H2 109.5 . . ?
C2 C1 H1 109.7 . . ?
C2 C1 C5 98.60(16) . . ?
C5 C1 H1 109.7 . . ?
C7 C1 H1 109.7 . . ?
C7 C1 C2 115.12(17) . . ?
C7 C1 C5 113.65(18) . . ?
C3 C2 C1 99.43(17) . . ?
C6 C2 C1 102.22(16) . . ?
C6 C2 C3 85.74(16) . . ?
C8 C2 C1 117.79(16) . . ?
C8 C2 C3 121.83(18) . . ?
C8 C2 C6 123.34(18) . . ?
C2 C3 H3A 114.8 . . ?
C2 C3 H3B 114.8 . . ?
H3A C3 H3B 111.9 . . ?
C4 C3 C2 82.78(17) . . ?
C4 C3 H3A 114.8 . . ?
C4 C3 H3B 114.8 . . ?
C3 C4 H4 120.0 . . ?
C5 C4 C3 101.59(19) . . ?
C5 C4 H4 120.0 . . ?
C5 C4 C6 102.51(18) . . ?
C6 C4 C3 86.37(17) . . ?
C6 C4 H4 120.0 . . ?
C1 C5 H5A 111.8 . . ?
C1 C5 H5B 111.8 . . ?
C4 C5 C1 99.84(17) . . ?
C4 C5 H5A 111.8 . . ?
C4 C5 H5B 111.8 . . ?
H5A C5 H5B 109.5 . . ?
C2 C6 H6A 114.8 . . ?
C2 C6 H6B 114.8 . . ?
C4 C6 C2 83.20(17) . . ?
C4 C6 H6A 114.8 . . ?
C4 C6 H6B 114.8 . . ?
H6A C6 H6B 111.8 . . ?
O1 C7 O2 122.1(2) . . ?
O1 C7 C1 123.8(2) . . ?
O2 C7 C1 114.1(2) . . ?
C9 C8 C2 122.0(2) . . ?
C13 C8 C2 120.1(2) . . ?
C13 C8 C9 117.9(2) . . ?
C8 C9 H9 119.4 . . ?
C8 C9 C10 121.2(2) . . ?
C10 C9 H9 119.4 . . ?
C9 C10 H10 120.7 . . ?
C11 C10 C9 118.5(2) . . ?
C11 C10 H10 120.7 . . ?
C10 C11 F1 119.2(3) . . ?
C10 C11 C12 122.9(2) . . ?
C12 C11 F1 117.9(3) . . ?
C11 C12 H12 121.0 . . ?
C11 C12 C13 118.0(2) . . ?
C13 C12 H12 121.0 . . ?
C8 C13 C12 121.5(2) . . ?
C8 C13 H13 119.3 . . ?
C12 C13 H13 119.3 . . ?

loop_
_geom_bond_atom_site_label_1
_geom_bond_atom_site_label_2
_geom_bond_distance
_geom_bond_site_symmetry_2
_geom_bond_publ_flag
F1 C11 1.365(3) . ?
O1 C7 1.231(2) . ?
O2 H2 0.8200 . ?
O2 C7 1.309(2) . ?
C1 H1 0.9800 . ?
C1 C2 1.560(3) . ?
C1 C5 1.560(3) . ?
C1 C7 1.498(3) . ?
C2 C3 1.555(3) . ?
C2 C6 1.553(3) . ?
C2 C8 1.495(3) . ?
C3 H3A 0.9700 . ?
C3 H3B 0.9700 . ?
C3 C4 1.550(3) . ?
C4 H4 0.9800 . ?
C4 C5 1.516(3) . ?
C4 C6 1.540(3) . ?
C5 H5A 0.9700 . ?
C5 H5B 0.9700 . ?
C6 H6A 0.9700 . ?
C6 H6B 0.9700 . ?
C8 C9 1.387(3) . ?
C8 C13 1.385(3) . ?
C9 H9 0.9300 . ?
C9 C10 1.388(3) . ?
C10 H10 0.9300 . ?
C10 C11 1.355(3) . ?
C11 C12 1.364(3) . ?
C12 H12 0.9300 . ?
C12 C13 1.389(3) . ?
C13 H13 0.9300 . ?

loop_
_geom_torsion_atom_site_label_1
_geom_torsion_atom_site_label_2
_geom_torsion_atom_site_label_3
_geom_torsion_atom_site_label_4
_geom_torsion
_geom_torsion_site_symmetry_1
_geom_torsion_site_symmetry_2
_geom_torsion_site_symmetry_3
_geom_torsion_site_symmetry_4
_geom_torsion_publ_flag
F1 C11 C12 C13 -177.75(19) . . . . ?
C1 C2 C3 C4 -67.58(17) . . . . ?
C1 C2 C6 C4 64.38(17) . . . . ?
C1 C2 C8 C9 107.9(2) . . . . ?
C1 C2 C8 C13 -73.3(3) . . . . ?
C2 C1 C5 C4 -1.9(2) . . . . ?
C2 C1 C7 O1 -70.0(3) . . . . ?
C2 C1 C7 O2 110.4(2) . . . . ?
C2 C3 C4 C5 67.61(19) . . . . ?
C2 C3 C4 C6 -34.43(16) . . . . ?
C2 C8 C9 C10 179.4(2) . . . . ?
C2 C8 C13 C12 -179.23(19) . . . . ?
C3 C2 C6 C4 -34.36(16) . . . . ?
C3 C2 C8 C9 -129.0(2) . . . . ?
C3 C2 C8 C13 49.7(3) . . . . ?
C3 C4 C5 C1 -43.1(2) . . . . ?
C3 C4 C6 C2 34.45(16) . . . . ?
C5 C1 C2 C3 46.11(19) . . . . ?
C5 C1 C2 C6 -41.5(2) . . . . ?
C5 C1 C2 C8 179.89(19) . . . . ?
C5 C1 C7 O1 42.7(3) . . . . ?
C5 C1 C7 O2 -137.0(2) . . . . ?
C5 C4 C6 C2 -66.62(18) . . . . ?
C6 C2 C3 C4 34.13(16) . . . . ?
C6 C2 C8 C9 -21.4(3) . . . . ?
C6 C2 C8 C13 157.4(2) . . . . ?
C6 C4 C5 C1 45.7(2) . . . . ?
C7 C1 C2 C3 167.37(18) . . . . ?
C7 C1 C2 C6 79.7(2) . . . . ?
C7 C1 C2 C8 -58.8(3) . . . . ?
C7 C1 C5 C4 -124.3(2) . . . . ?
C8 C2 C3 C4 161.2(2) . . . . ?
C8 C2 C6 C4 -160.1(2) . . . . ?
C8 C9 C10 C11 0.0(3) . . . . ?
C9 C8 C13 C12 -0.4(3) . . . . ?
C9 C10 C11 F1 177.9(2) . . . . ?
C9 C10 C11 C12 -0.8(4) . . . . ?
C10 C11 C12 C13 1.0(4) . . . . ?
C11 C12 C13 C8 -0.3(3) . . . . ?
C13 C8 C9 C10 0.6(3) . . . . ?
